data_7063425
loop_
_publ_author_name
'Xu, Shun-Qiang'
'Yang, Ting-Yu'
'Huang, Po-Tan'
'Yang, Chi-Heng'
'Khantamat, Orawan'
'Chan, Leong-Perng'
'Li, Chien-Hung'

_publ_section_title
;
 Rapid synthesis of a BODIPY derivative serving as a highly selective and
 sensitive fluorescence chemosensor for Hg2+ ion detection
;
_journal_issue 39
_journal_name_full 'New Journal of Chemistry'
_journal_page_first 17064
_journal_page_last 17070
_journal_paper_doi 10.1039/D3NJ03275B
_journal_volume 48
_journal_year 2024
_chemical_formula_moiety '2(C17 H24 B F2 N3 O2)'
_chemical_formula_sum 'C34 H50 B2 F4 N6 O4'
_chemical_formula_weight 704.42
_space_group_crystal_system monoclinic
_space_group_IT_number 14
_space_group_name_Hall '-P 2yn'
_space_group_name_H-M_alt 'P 1 21/n 1'
_atom_sites_solution_hydrogens mixed
_atom_sites_solution_primary dual
_audit_creation_date 2020-11-02
_audit_creation_method
;
Olex2 1.3-alpha
(compiled 2020.07.16 svn.r6f6c53a7 for OlexSys, GUI svn.r6139)
;
_audit_update_record
;
2023-06-24 deposited with the CCDC.	2024-08-15 downloaded from the CCDC.
;
_cell_angle_alpha 90
_cell_angle_beta 91.3815(15)
_cell_angle_gamma 90
_cell_formula_units_Z 4
_cell_length_a 9.00305(16)
_cell_length_b 17.8739(4)
_cell_length_c 21.0833(3)
_cell_measurement_reflns_used 15163
_cell_measurement_temperature 113(2)
_cell_measurement_theta_max 26.8830
_cell_measurement_theta_min 2.2920
_cell_volume 3391.73(11)
_computing_cell_refinement 'CrysAlisPro 1.171.41.56a (Rigaku OD, 2020)'
_computing_data_collection 'CrysAlisPro 1.171.41.56a (Rigaku OD, 2020)'
_computing_data_reduction 'CrysAlisPro 1.171.41.56a (Rigaku OD, 2020)'
_computing_molecular_graphics 'Olex2 1.3-alpha (Dolomanov et al., 2009)'
_computing_publication_material 'Olex2 1.3-alpha (Dolomanov et al., 2009)'
_computing_structure_refinement 'SHELXL 2018/3 (Sheldrick, 2015)'
_computing_structure_solution 'SHELXT  (Sheldrick, 2015)'
_diffrn_ambient_temperature 113(2)
_diffrn_detector 'Hybrid Pixel Array Detector'
_diffrn_detector_area_resol_mean 10.0000
_diffrn_measured_fraction_theta_full 0.995
_diffrn_measured_fraction_theta_max 0.995
_diffrn_measurement_details
;
List of Runs (angles in degrees, time in seconds):

  # Type    Start    End  Width  t~exp~   \w     \q     \k     \f   Frames
#--------------------------------------------------------------------------
  1  \w    -11.00  25.00   0.50   63.34    --   10.60  11.00-160.00   72
  2  \w    -16.00  10.00   0.50   63.34    --  -10.90  11.00-160.00   52
  3  \w     44.00 100.00   0.50   63.34    --   10.60  82.00  30.00  112
  4  \w     21.00  65.00   0.50   63.34    --   10.60  82.00 -30.00   88
  5  \w     35.00  61.00   0.50   63.34    --   10.60  82.00 -90.00   52
  6  \w     -2.00  24.00   0.50   63.34    --   10.60  82.00 -90.00   52
  7  \w    -58.00  36.00   0.50   63.34    --   10.60 -77.00  30.00  188
  8  \w     -4.00  37.00   0.50   63.34    --   10.60  77.00 -60.00   82
  9  \w     40.00  66.00   0.50   63.34    --   10.60  77.00 -60.00   52
 10  \w    -11.00  37.00   0.50   63.34    --   10.60  82.00   0.00   96
 11  \w    -29.00  20.00   0.50   63.34    --  -10.90 -57.00  30.00   98
 12  \w    -60.00 -34.00   0.50   63.34    --  -10.90 -57.00  30.00   52
 13  \w    -41.00  70.00   0.50   63.34    --  -10.90  38.00 150.00  222
;
_diffrn_measurement_device 'four-circle diffractometer'
_diffrn_measurement_device_type 'XtaLAB Pro II AFC12 (RINC): Kappa single'
_diffrn_measurement_method '\w scans'
_diffrn_orient_matrix_type 'CrysAlisPro convention (1999,Acta A55,543-557)'
_diffrn_orient_matrix_UB_11 0.0780990000
_diffrn_orient_matrix_UB_12 -0.0024038000
_diffrn_orient_matrix_UB_13 0.0051610000
_diffrn_orient_matrix_UB_21 -0.0095522000
_diffrn_orient_matrix_UB_22 0.0054448000
_diffrn_orient_matrix_UB_23 0.0329559000
_diffrn_orient_matrix_UB_31 -0.0061048000
_diffrn_orient_matrix_UB_32 -0.0392110000
_diffrn_orient_matrix_UB_33 0.0042312000
_diffrn_radiation_monochromator mirror
_diffrn_radiation_probe x-ray
_diffrn_radiation_type 'Mo K\a'
_diffrn_radiation_wavelength 0.71073
_diffrn_reflns_av_R_equivalents 0.0325
_diffrn_reflns_av_unetI/netI 0.0289
_diffrn_reflns_Laue_measured_fraction_full 0.995
_diffrn_reflns_Laue_measured_fraction_max 0.995
_diffrn_reflns_limit_h_max 10
_diffrn_reflns_limit_h_min -10
_diffrn_reflns_limit_k_max 21
_diffrn_reflns_limit_k_min -19
_diffrn_reflns_limit_l_max 25
_diffrn_reflns_limit_l_min -25
_diffrn_reflns_number 32271
_diffrn_reflns_point_group_measured_fraction_full 0.995
_diffrn_reflns_point_group_measured_fraction_max 0.995
_diffrn_reflns_theta_full 25.000
_diffrn_reflns_theta_max 25.000
_diffrn_reflns_theta_min 2.279
_diffrn_source 'micro-focus sealed X-ray tube'
_diffrn_source_type 'Rigaku (Mo) X-ray Source'
_exptl_absorpt_coefficient_mu 0.105
_exptl_absorpt_correction_T_max 1.00000
_exptl_absorpt_correction_T_min 0.10962
_exptl_absorpt_correction_type multi-scan
_exptl_absorpt_process_details
;
CrysAlisPro 1.171.41.56a (Rigaku Oxford Diffraction, 2020)
Empirical absorption correction using spherical harmonics,
 implemented in SCALE3 ABSPACK scaling algorithm.
;
_exptl_crystal_colour 'clear light red'
_exptl_crystal_colour_lustre clear
_exptl_crystal_colour_modifier light
_exptl_crystal_colour_primary red
_exptl_crystal_density_diffrn 1.379
_exptl_crystal_description block
_exptl_crystal_F_000 1496
_exptl_crystal_size_max 0.15
_exptl_crystal_size_mid 0.15
_exptl_crystal_size_min 0.13
_refine_diff_density_max 0.734
_refine_diff_density_min -0.669
_refine_diff_density_rms 0.048
_refine_ls_extinction_method none
_refine_ls_goodness_of_fit_ref 1.045
_refine_ls_hydrogen_treatment mixed
_refine_ls_matrix_type full
_refine_ls_number_parameters 475
_refine_ls_number_reflns 5960
_refine_ls_number_restraints 0
_refine_ls_restrained_S_all 1.045
_refine_ls_R_factor_all 0.0537
_refine_ls_R_factor_gt 0.0435
_refine_ls_shift/su_max 0.001
_refine_ls_shift/su_mean 0.000
_refine_ls_structure_factor_coef Fsqd
_refine_ls_weighting_details 'w=1/[\s^2^(Fo^2^)+(0.0639P)^2^+1.8202P] where P=(Fo^2^+2Fc^2^)/3'
_refine_ls_weighting_scheme calc
_refine_ls_wR_factor_gt 0.1160
_refine_ls_wR_factor_ref 0.1212
_reflns_Friedel_coverage 0.000
_reflns_number_gt 4951
_reflns_number_total 5960
_reflns_threshold_expression 'I > 2\s(I)'
_cod_data_source_file d3nj03275b2.cif
_cod_data_source_block k10911-chl-a(sq-dioxide)
_cod_depositor_comments 'Adding full bibliography for 7063425.cif.'
_cod_original_cell_volume 3391.73(10)
_cod_database_code 7063425
_shelx_shelxl_version_number 2018/3
_chemical_oxdiff_formula 'C17 H2 N3 O2 F2 B'
_shelx_space_group_comment
;
The symmetry employed for this shelxl refinement is uniquely defined
by the following loop, which should always be used as a source of
symmetry information in preference to the above space-group names.
They are only intended as comments.
;
_reflns_odcompleteness_completeness 99.62
_reflns_odcompleteness_iscentric 1
_reflns_odcompleteness_theta 26.32
_olex2_refinement_description
;
1. Fixed Uiso
 At 1.2 times of:
  All C(H) groups, All C(H,H) groups, All N(H) groups
 At 1.5 times of:
  All C(H,H,H) groups
2.a Ternary CH refined with riding coordinates:
 C15(H15), C32(H32)
2.b Secondary CH2 refined with riding coordinates:
 C14(H14A,H14B), C16(H16A,H16B), C17(H17A,H17B), C31(H31A,H31B), C33(H33A,
 H33B), C34(H34A,H34B)
2.c Aromatic/amide H refined with riding coordinates:
 N3(H3), C4(H4), C10(H10), N6(H6), C21(H21), C27(H27)
2.d Idealised Me refined as rotating group:
 C6(H6A,H6B,H6C), C7(H7A,H7B,H7C), C12(H12A,H12B,H12C), C13(H13A,H13B,H13C),
 C23(H23A,H23B,H23C), C24(H24A,H24B,H24C), C29(H29A,H29B,H29C), C30(H30A,H30B,
 H30C)
;
_olex2_submission_special_instructions 'No special instructions were received'
_oxdiff_exptl_absorpt_empirical_details
;
Empirical correction (ABSPACK) includes:
- Absorption correction using spherical harmonics
- Frame scaling
;
_oxdiff_exptl_absorpt_empirical_full_max 3.615
_oxdiff_exptl_absorpt_empirical_full_min 0.706

loop_
_space_group_symop_operation_xyz
'x, y, z'
'-x+1/2, y+1/2, -z+1/2'
'-x, -y, -z'
'x-1/2, -y-1/2, z-1/2'

loop_
_atom_site_label
_atom_site_type_symbol
_atom_site_fract_x
_atom_site_fract_y
_atom_site_fract_z
_atom_site_U_iso_or_equiv
_atom_site_adp_type
_atom_site_occupancy
_atom_site_site_symmetry_order
_atom_site_calc_flag
_atom_site_refinement_flags_posn
_atom_site_refinement_flags_adp
_atom_site_refinement_flags_occupancy
_atom_site_disorder_assembly
_atom_site_disorder_group
F1 F 0.29986(12) 0.83773(6) 0.08237(5) 0.0284(3) Uani 1 1 d . . . . .
F2 F 0.10530(12) 0.76629(6) 0.11297(5) 0.0258(3) Uani 1 1 d . . . . .
O1 O 0.18032(18) 0.79423(10) 0.47638(8) 0.0448(4) Uani 1 1 d . . . . .
H1 H 0.170(4) 0.793(2) 0.4305(18) 0.092(12) Uiso 1 1 d . . . . .
O2 O 0.50429(16) 0.63163(8) 0.44158(7) 0.0267(3) Uani 1 1 d . . . . .
H2 H 0.580(3) 0.6045(15) 0.4475(12) 0.051(8) Uiso 1 1 d . . . . .
N1 N 0.21096(16) 0.85395(8) 0.18830(7) 0.0185(3) Uani 1 1 d . . . . .
N2 N 0.34823(17) 0.73922(9) 0.15830(7) 0.0190(3) Uani 1 1 d . . . . .
N3 N 0.36087(16) 0.75524(9) 0.37667(7) 0.0194(3) Uani 1 1 d . . . . .
H3 H 0.277539 0.733511 0.368123 0.023 Uiso 1 1 calc R U . . .
C1 C 0.37662(19) 0.79188(10) 0.26424(8) 0.0174(4) Uani 1 1 d . . . . .
C2 C 0.27647(19) 0.84960(10) 0.24922(8) 0.0173(4) Uani 1 1 d . . . . .
C3 C 0.2220(2) 0.91145(10) 0.28495(9) 0.0206(4) Uani 1 1 d . . . . .
C4 C 0.1267(2) 0.95024(11) 0.24449(9) 0.0232(4) Uani 1 1 d . . . . .
H4 H 0.074082 0.993121 0.254874 0.028 Uiso 1 1 calc R U . . .
C5 C 0.1222(2) 0.91468(11) 0.18541(9) 0.0217(4) Uani 1 1 d . . . . .
C6 C 0.2541(2) 0.93386(11) 0.35243(9) 0.0247(4) Uani 1 1 d . . . . .
H6A H 0.239120 0.891715 0.379766 0.037 Uiso 1 1 calc R U . . .
H6B H 0.188599 0.973700 0.363990 0.037 Uiso 1 1 calc R U . . .
H6C H 0.355249 0.950500 0.356724 0.037 Uiso 1 1 calc R U . . .
C7 C 0.0390(2) 0.93741(12) 0.12641(10) 0.0292(5) Uani 1 1 d . . . . .
H7A H 0.108145 0.951694 0.094628 0.044 Uiso 1 1 calc R U . . .
H7B H -0.024538 0.978973 0.135519 0.044 Uiso 1 1 calc R U . . .
H7C H -0.020053 0.896167 0.111132 0.044 Uiso 1 1 calc R U . . .
C8 C 0.41144(19) 0.73643(10) 0.22002(8) 0.0181(4) Uani 1 1 d . . . . .
C9 C 0.5063(2) 0.67217(11) 0.22297(9) 0.0212(4) Uani 1 1 d . . . . .
C10 C 0.4976(2) 0.63930(11) 0.16383(9) 0.0257(4) Uani 1 1 d . . . . .
H10 H 0.547725 0.596259 0.151840 0.031 Uiso 1 1 calc R U . . .
C11 C 0.4012(2) 0.68115(11) 0.12480(9) 0.0238(4) Uani 1 1 d . . . . .
C12 C 0.6002(2) 0.64193(11) 0.27701(9) 0.0267(4) Uani 1 1 d . . . . .
H12A H 0.680969 0.675681 0.286008 0.040 Uiso 1 1 calc R U . . .
H12B H 0.639016 0.593877 0.265616 0.040 Uiso 1 1 calc R U . . .
H12C H 0.540681 0.636933 0.313941 0.040 Uiso 1 1 calc R U . . .
C13 C 0.3602(2) 0.66695(13) 0.05690(9) 0.0328(5) Uani 1 1 d . . . . .
H13A H 0.254009 0.665713 0.051849 0.049 Uiso 1 1 calc R U . . .
H13B H 0.400823 0.619819 0.044039 0.049 Uiso 1 1 calc R U . . .
H13C H 0.399487 0.706192 0.031114 0.049 Uiso 1 1 calc R U . . .
C14 C 0.4525(2) 0.79126(11) 0.32887(8) 0.0191(4) Uani 1 1 d . . . . .
H14A H 0.546292 0.764851 0.326325 0.023 Uiso 1 1 calc R U . . .
H14B H 0.473704 0.842297 0.341839 0.023 Uiso 1 1 calc R U . . .
C15 C 0.4279(2) 0.76051(11) 0.44117(8) 0.0216(4) Uani 1 1 d . . . . .
H15 H 0.467250 0.811328 0.446244 0.026 Uiso 1 1 calc R U . . .
C16 C 0.3073(2) 0.75038(11) 0.48993(9) 0.0264(4) Uani 1 1 d . . . . .
H16A H 0.278646 0.698087 0.491180 0.032 Uiso 1 1 calc R U . . .
H16B H 0.347127 0.763775 0.531552 0.032 Uiso 1 1 calc R U . . .
C17 C 0.5557(2) 0.70682(11) 0.45285(9) 0.0244(4) Uani 1 1 d . . . . .
H17A H 0.636129 0.718423 0.424666 0.029 Uiso 1 1 calc R U . . .
H17B H 0.592798 0.711614 0.496246 0.029 Uiso 1 1 calc R U . . .
B1 B 0.2390(2) 0.79933(13) 0.13322(9) 0.0202(5) Uani 1 1 d . . . . .
F3 F 0.78137(13) 0.37243(6) 0.08345(5) 0.0285(3) Uani 1 1 d . . . . .
F4 F 0.58005(13) 0.44186(7) 0.10863(5) 0.0346(3) Uani 1 1 d . . . . .
O3 O 1.23244(16) 0.56622(8) 0.45978(6) 0.0251(3) Uani 1 1 d . . . . .
H3A H 1.319(3) 0.5885(16) 0.4577(13) 0.058(8) Uiso 1 1 d . . . . .
O4 O 0.75629(14) 0.54946(8) 0.45670(6) 0.0234(3) Uani 1 1 d . . . . .
H4A H 0.764(3) 0.5138(14) 0.4839(12) 0.037(7) Uiso 1 1 d . . . . .
N4 N 0.82193(18) 0.48965(9) 0.13720(7) 0.0233(4) Uani 1 1 d . . . . .
N5 N 0.71735(16) 0.38065(9) 0.19362(7) 0.0201(3) Uani 1 1 d . . . . .
N6 N 0.92424(17) 0.53902(9) 0.34507(7) 0.0191(3) Uani 1 1 d . . . . .
H6 H 0.851106 0.567144 0.333330 0.023 Uiso 1 1 calc R U . . .
C18 C 0.89146(19) 0.46422(10) 0.24734(8) 0.0184(4) Uani 1 1 d . . . . .
C19 C 0.9006(2) 0.50937(11) 0.19296(8) 0.0204(4) Uani 1 1 d . . . . .
C20 C 0.9827(2) 0.57581(11) 0.18026(9) 0.0242(4) Uani 1 1 d . . . . .
C21 C 0.9512(2) 0.59360(12) 0.11776(10) 0.0301(5) Uani 1 1 d . . . . .
H21 H 0.988481 0.634669 0.096230 0.036 Uiso 1 1 calc R U . . .
C22 C 0.8543(2) 0.54013(12) 0.09195(9) 0.0290(5) Uani 1 1 d . . . . .
C23 C 1.0847(2) 0.61888(11) 0.22352(9) 0.0276(5) Uani 1 1 d . . . . .
H23A H 1.040200 0.624179 0.264204 0.041 Uiso 1 1 calc R U . . .
H23B H 1.102091 0.667492 0.205829 0.041 Uiso 1 1 calc R U . . .
H23C H 1.177326 0.592666 0.228355 0.041 Uiso 1 1 calc R U . . .
C24 C 0.7932(3) 0.53471(14) 0.02552(10) 0.0422(6) Uani 1 1 d . . . . .
H24A H 0.827405 0.489308 0.006415 0.063 Uiso 1 1 calc R U . . .
H24B H 0.826350 0.576815 0.001401 0.063 Uiso 1 1 calc R U . . .
H24C H 0.686601 0.534513 0.026108 0.063 Uiso 1 1 calc R U . . .
C25 C 0.7980(2) 0.40194(10) 0.24845(8) 0.0188(4) Uani 1 1 d . . . . .
C26 C 0.7652(2) 0.34911(11) 0.29703(9) 0.0214(4) Uani 1 1 d . . . . .
C27 C 0.6676(2) 0.29811(11) 0.26991(9) 0.0251(4) Uani 1 1 d . . . . .
H27 H 0.626401 0.257282 0.290425 0.030 Uiso 1 1 calc R U . . .
C28 C 0.6409(2) 0.31794(11) 0.20664(9) 0.0229(4) Uani 1 1 d . . . . .
C29 C 0.8183(2) 0.34575(12) 0.36495(9) 0.0275(5) Uani 1 1 d . . . . .
H29A H 0.921733 0.332588 0.366706 0.041 Uiso 1 1 calc R U . . .
H29B H 0.762261 0.308788 0.387135 0.041 Uiso 1 1 calc R U . . .
H29C H 0.805029 0.393732 0.384472 0.041 Uiso 1 1 calc R U . . .
C30 C 0.5469(2) 0.27767(12) 0.15839(10) 0.0299(5) Uani 1 1 d . . . . .
H30A H 0.443956 0.287636 0.165795 0.045 Uiso 1 1 calc R U . . .
H30B H 0.564937 0.224862 0.161627 0.045 Uiso 1 1 calc R U . . .
H30C H 0.571257 0.294621 0.116702 0.045 Uiso 1 1 calc R U . . .
C31 C 0.9890(2) 0.48176(11) 0.30447(8) 0.0201(4) Uani 1 1 d . . . . .
H31A H 1.004886 0.436425 0.329002 0.024 Uiso 1 1 calc R U . . .
H31B H 1.084990 0.498939 0.290407 0.024 Uiso 1 1 calc R U . . .
C32 C 0.9971(2) 0.54326(11) 0.40766(8) 0.0194(4) Uani 1 1 d . . . . .
H32 H 1.011177 0.492495 0.424297 0.023 Uiso 1 1 calc R U . . .
C33 C 1.1483(2) 0.58126(11) 0.40317(9) 0.0223(4) Uani 1 1 d . . . . .
H33A H 1.200179 0.562289 0.366734 0.027 Uiso 1 1 calc R U . . .
H33B H 1.135303 0.634804 0.397980 0.027 Uiso 1 1 calc R U . . .
C34 C 0.8966(2) 0.58633(11) 0.45136(8) 0.0209(4) Uani 1 1 d . . . . .
H34A H 0.943991 0.590496 0.493027 0.025 Uiso 1 1 calc R U . . .
H34B H 0.881138 0.636453 0.434862 0.025 Uiso 1 1 calc R U . . .
B2 B 0.7218(2) 0.42053(13) 0.12841(10) 0.0221(5) Uani 1 1 d . . . . .

loop_
_atom_site_aniso_label
_atom_site_aniso_U_11
_atom_site_aniso_U_22
_atom_site_aniso_U_33
_atom_site_aniso_U_23
_atom_site_aniso_U_13
_atom_site_aniso_U_12
F1 0.0326(6) 0.0346(7) 0.0182(5) 0.0093(5) 0.0035(5) -0.0023(5)
F2 0.0237(6) 0.0296(6) 0.0238(6) 0.0004(5) -0.0070(4) -0.0045(5)
O1 0.0384(9) 0.0534(11) 0.0430(10) 0.0094(8) 0.0138(8) 0.0087(8)
O2 0.0208(7) 0.0242(8) 0.0349(8) 0.0061(6) -0.0044(6) -0.0011(6)
N1 0.0178(8) 0.0198(8) 0.0179(7) 0.0036(6) -0.0020(6) -0.0035(6)
N2 0.0204(8) 0.0227(8) 0.0138(7) 0.0010(6) 0.0008(6) -0.0032(7)
N3 0.0157(8) 0.0272(9) 0.0152(7) 0.0033(6) -0.0019(6) -0.0073(7)
C1 0.0161(9) 0.0191(10) 0.0171(9) 0.0046(7) 0.0021(7) -0.0055(7)
C2 0.0170(9) 0.0192(10) 0.0156(8) 0.0038(7) 0.0004(7) -0.0038(7)
C3 0.0173(9) 0.0196(10) 0.0252(10) 0.0021(8) 0.0043(8) -0.0043(8)
C4 0.0201(10) 0.0176(10) 0.0320(11) 0.0032(8) 0.0038(8) 0.0005(8)
C5 0.0174(9) 0.0210(10) 0.0268(10) 0.0079(8) 0.0004(8) -0.0027(8)
C6 0.0257(10) 0.0238(10) 0.0247(10) -0.0029(8) 0.0040(8) -0.0013(8)
C7 0.0246(11) 0.0299(12) 0.0328(11) 0.0102(9) -0.0045(9) 0.0007(9)
C8 0.0177(9) 0.0208(10) 0.0159(9) 0.0029(7) 0.0001(7) -0.0036(8)
C9 0.0187(9) 0.0226(10) 0.0222(9) 0.0017(8) 0.0015(7) -0.0022(8)
C10 0.0245(10) 0.0240(11) 0.0289(10) -0.0025(8) 0.0055(8) 0.0018(8)
C11 0.0232(10) 0.0267(11) 0.0216(10) -0.0038(8) 0.0052(8) -0.0040(8)
C12 0.0268(11) 0.0237(11) 0.0293(10) 0.0035(8) -0.0018(8) 0.0041(9)
C13 0.0360(12) 0.0414(13) 0.0210(10) -0.0067(9) 0.0014(9) -0.0005(10)
C14 0.0188(9) 0.0222(10) 0.0163(9) 0.0016(7) -0.0005(7) -0.0016(8)
C15 0.0258(10) 0.0223(10) 0.0165(9) 0.0001(7) -0.0019(7) -0.0067(8)
C16 0.0333(11) 0.0267(11) 0.0193(9) -0.0013(8) 0.0021(8) -0.0045(9)
C17 0.0238(10) 0.0271(11) 0.0219(9) 0.0048(8) -0.0057(8) -0.0062(8)
B1 0.0198(11) 0.0258(12) 0.0149(10) 0.0033(8) -0.0005(8) -0.0035(9)
F3 0.0343(7) 0.0320(7) 0.0191(5) -0.0047(5) 0.0007(5) 0.0029(5)
F4 0.0246(6) 0.0440(8) 0.0349(7) 0.0045(6) -0.0068(5) 0.0062(5)
O3 0.0221(7) 0.0275(8) 0.0253(7) 0.0043(6) -0.0059(6) -0.0056(6)
O4 0.0198(7) 0.0270(8) 0.0235(7) 0.0032(6) 0.0026(5) -0.0005(6)
N4 0.0270(9) 0.0250(9) 0.0179(8) 0.0009(7) -0.0007(7) 0.0039(7)
N5 0.0168(8) 0.0231(9) 0.0204(8) -0.0033(6) 0.0016(6) 0.0012(7)
N6 0.0187(8) 0.0212(8) 0.0173(7) -0.0010(6) -0.0030(6) 0.0077(7)
C18 0.0164(9) 0.0202(10) 0.0187(9) -0.0018(7) 0.0039(7) 0.0057(8)
C19 0.0196(9) 0.0221(10) 0.0195(9) -0.0013(8) 0.0020(7) 0.0025(8)
C20 0.0258(10) 0.0217(10) 0.0254(10) -0.0003(8) 0.0047(8) 0.0027(8)
C21 0.0373(12) 0.0251(11) 0.0280(11) 0.0077(9) 0.0042(9) -0.0008(9)
C22 0.0357(12) 0.0280(11) 0.0233(10) 0.0060(9) 0.0017(9) 0.0036(9)
C23 0.0292(11) 0.0230(11) 0.0308(11) 0.0012(8) 0.0036(9) -0.0021(9)
C24 0.0588(16) 0.0430(14) 0.0244(11) 0.0097(10) -0.0063(10) -0.0024(12)
C25 0.0188(9) 0.0203(10) 0.0175(9) -0.0027(7) 0.0024(7) 0.0033(8)
C26 0.0202(9) 0.0222(10) 0.0219(9) -0.0010(8) 0.0052(7) 0.0045(8)
C27 0.0224(10) 0.0222(10) 0.0309(10) 0.0016(8) 0.0065(8) -0.0010(8)
C28 0.0169(9) 0.0240(10) 0.0281(10) -0.0046(8) 0.0042(8) 0.0014(8)
C29 0.0291(11) 0.0310(12) 0.0225(10) 0.0040(8) 0.0048(8) 0.0002(9)
C30 0.0243(10) 0.0300(12) 0.0353(11) -0.0054(9) -0.0010(9) -0.0020(9)
C31 0.0194(9) 0.0211(10) 0.0198(9) -0.0005(7) 0.0005(7) 0.0018(8)
C32 0.0209(10) 0.0190(10) 0.0182(9) 0.0020(7) -0.0007(7) -0.0001(8)
C33 0.0204(10) 0.0262(11) 0.0204(9) 0.0024(8) -0.0016(7) -0.0014(8)
C34 0.0205(10) 0.0229(10) 0.0192(9) -0.0006(8) -0.0009(7) -0.0024(8)
B2 0.0209(11) 0.0261(12) 0.0193(10) -0.0001(9) -0.0021(8) 0.0045(9)

loop_
_atom_type_symbol
_atom_type_description
_atom_type_scat_dispersion_real
_atom_type_scat_dispersion_imag
_atom_type_scat_source
C C 0.0033 0.0016 'International Tables Vol C Tables 4.2.6.8 and 6.1.1.4'
H H 0.0000 0.0000 'International Tables Vol C Tables 4.2.6.8 and 6.1.1.4'
B B 0.0013 0.0007 'International Tables Vol C Tables 4.2.6.8 and 6.1.1.4'
F F 0.0171 0.0103 'International Tables Vol C Tables 4.2.6.8 and 6.1.1.4'
N N 0.0061 0.0033 'International Tables Vol C Tables 4.2.6.8 and 6.1.1.4'
O O 0.0106 0.0060 'International Tables Vol C Tables 4.2.6.8 and 6.1.1.4'

loop_
_geom_angle_atom_site_label_1
_geom_angle_atom_site_label_2
_geom_angle_atom_site_label_3
_geom_angle
_geom_angle_site_symmetry_1
_geom_angle_site_symmetry_3
_geom_angle_publ_flag
C16 O1 H1 105(2) . . ?
C17 O2 H2 105.1(19) . . ?
C2 N1 B1 125.55(15) . . ?
C5 N1 C2 108.77(15) . . ?
C5 N1 B1 125.67(15) . . ?
C8 N2 B1 125.58(15) . . ?
C11 N2 C8 108.44(15) . . ?
C11 N2 B1 125.97(15) . . ?
C14 N3 H3 123.8 . . ?
C14 N3 C15 112.37(14) . . ?
C15 N3 H3 123.8 . . ?
C2 C1 C8 121.56(16) . . ?
C2 C1 C14 118.95(16) . . ?
C8 C1 C14 119.45(16) . . ?
N1 C2 C3 107.29(15) . . ?
C1 C2 N1 120.13(16) . . ?
C1 C2 C3 132.58(17) . . ?
C2 C3 C6 130.16(17) . . ?
C4 C3 C2 106.16(16) . . ?
C4 C3 C6 123.68(17) . . ?
C3 C4 H4 125.5 . . ?
C3 C4 C5 109.04(17) . . ?
C5 C4 H4 125.5 . . ?
N1 C5 C4 108.74(16) . . ?
N1 C5 C7 122.79(17) . . ?
C4 C5 C7 128.45(18) . . ?
C3 C6 H6A 109.5 . . ?
C3 C6 H6B 109.5 . . ?
C3 C6 H6C 109.5 . . ?
H6A C6 H6B 109.5 . . ?
H6A C6 H6C 109.5 . . ?
H6B C6 H6C 109.5 . . ?
C5 C7 H7A 109.5 . . ?
C5 C7 H7B 109.5 . . ?
C5 C7 H7C 109.5 . . ?
H7A C7 H7B 109.5 . . ?
H7A C7 H7C 109.5 . . ?
H7B C7 H7C 109.5 . . ?
N2 C8 C9 107.20(15) . . ?
C1 C8 N2 119.85(16) . . ?
C1 C8 C9 132.95(17) . . ?
C8 C9 C12 130.20(17) . . ?
C10 C9 C8 106.37(16) . . ?
C10 C9 C12 123.44(18) . . ?
C9 C10 H10 125.5 . . ?
C9 C10 C11 108.98(17) . . ?
C11 C10 H10 125.5 . . ?
N2 C11 C10 109.01(16) . . ?
N2 C11 C13 123.43(18) . . ?
C10 C11 C13 127.56(18) . . ?
C9 C12 H12A 109.5 . . ?
C9 C12 H12B 109.5 . . ?
C9 C12 H12C 109.5 . . ?
H12A C12 H12B 109.5 . . ?
H12A C12 H12C 109.5 . . ?
H12B C12 H12C 109.5 . . ?
C11 C13 H13A 109.5 . . ?
C11 C13 H13B 109.5 . . ?
C11 C13 H13C 109.5 . . ?
H13A C13 H13B 109.5 . . ?
H13A C13 H13C 109.5 . . ?
H13B C13 H13C 109.5 . . ?
N3 C14 C1 111.95(14) . . ?
N3 C14 H14A 109.2 . . ?
N3 C14 H14B 109.2 . . ?
C1 C14 H14A 109.2 . . ?
C1 C14 H14B 109.2 . . ?
H14A C14 H14B 107.9 . . ?
N3 C15 H15 107.3 . . ?
N3 C15 C16 109.36(15) . . ?
N3 C15 C17 113.66(15) . . ?
C16 C15 H15 107.3 . . ?
C17 C15 H15 107.3 . . ?
C17 C15 C16 111.48(15) . . ?
O1 C16 C15 112.62(16) . . ?
O1 C16 H16A 109.1 . . ?
O1 C16 H16B 109.1 . . ?
C15 C16 H16A 109.1 . . ?
C15 C16 H16B 109.1 . . ?
H16A C16 H16B 107.8 . . ?
O2 C17 C15 108.94(15) . . ?
O2 C17 H17A 109.9 . . ?
O2 C17 H17B 109.9 . . ?
C15 C17 H17A 109.9 . . ?
C15 C17 H17B 109.9 . . ?
H17A C17 H17B 108.3 . . ?
F1 B1 F2 108.90(15) . . ?
F1 B1 N1 109.96(16) . . ?
F1 B1 N2 110.32(15) . . ?
F2 B1 N1 109.99(15) . . ?
F2 B1 N2 110.35(16) . . ?
N2 B1 N1 107.31(14) . . ?
C33 O3 H3A 109.2(18) . . ?
C34 O4 H4A 109.6(17) . . ?
C19 N4 B2 125.83(15) . . ?
C22 N4 C19 108.14(16) . . ?
C22 N4 B2 125.98(16) . . ?
C25 N5 B2 125.61(16) . . ?
C28 N5 C25 108.34(15) . . ?
C28 N5 B2 125.98(16) . . ?
C31 N6 H6 123.6 . . ?
C32 N6 H6 123.6 . . ?
C32 N6 C31 112.80(14) . . ?
C19 C18 C31 119.21(17) . . ?
C25 C18 C19 121.22(17) . . ?
C25 C18 C31 119.52(16) . . ?
N4 C19 C18 120.06(17) . . ?
N4 C19 C20 107.76(16) . . ?
C18 C19 C20 132.15(18) . . ?
C19 C20 C23 128.92(17) . . ?
C21 C20 C19 105.99(17) . . ?
C21 C20 C23 125.08(18) . . ?
C20 C21 H21 125.5 . . ?
C20 C21 C22 109.09(18) . . ?
C22 C21 H21 125.5 . . ?
N4 C22 C21 109.00(17) . . ?
N4 C22 C24 122.54(19) . . ?
C21 C22 C24 128.45(19) . . ?
C20 C23 H23A 109.5 . . ?
C20 C23 H23B 109.5 . . ?
C20 C23 H23C 109.5 . . ?
H23A C23 H23B 109.5 . . ?
H23A C23 H23C 109.5 . . ?
H23B C23 H23C 109.5 . . ?
C22 C24 H24A 109.5 . . ?
C22 C24 H24B 109.5 . . ?
C22 C24 H24C 109.5 . . ?
H24A C24 H24B 109.5 . . ?
H24A C24 H24C 109.5 . . ?
H24B C24 H24C 109.5 . . ?
N5 C25 C26 107.44(16) . . ?
C18 C25 N5 120.18(16) . . ?
C18 C25 C26 132.36(17) . . ?
C25 C26 C29 130.10(18) . . ?
C27 C26 C25 106.24(17) . . ?
C27 C26 C29 123.65(18) . . ?
C26 C27 H27 125.6 . . ?
C26 C27 C28 108.75(17) . . ?
C28 C27 H27 125.6 . . ?
N5 C28 C27 109.21(17) . . ?
N5 C28 C30 123.13(18) . . ?
C27 C28 C30 127.65(18) . . ?
C26 C29 H29A 109.5 . . ?
C26 C29 H29B 109.5 . . ?
C26 C29 H29C 109.5 . . ?
H29A C29 H29B 109.5 . . ?
H29A C29 H29C 109.5 . . ?
H29B C29 H29C 109.5 . . ?
C28 C30 H30A 109.5 . . ?
C28 C30 H30B 109.5 . . ?
C28 C30 H30C 109.5 . . ?
H30A C30 H30B 109.5 . . ?
H30A C30 H30C 109.5 . . ?
H30B C30 H30C 109.5 . . ?
N6 C31 C18 112.33(15) . . ?
N6 C31 H31A 109.1 . . ?
N6 C31 H31B 109.1 . . ?
C18 C31 H31A 109.1 . . ?
C18 C31 H31B 109.1 . . ?
H31A C31 H31B 107.9 . . ?
N6 C32 H32 109.1 . . ?
N6 C32 C33 110.41(14) . . ?
N6 C32 C34 108.28(14) . . ?
C33 C32 H32 109.1 . . ?
C34 C32 H32 109.1 . . ?
C34 C32 C33 110.96(15) . . ?
O3 C33 C32 108.75(15) . . ?
O3 C33 H33A 109.9 . . ?
O3 C33 H33B 109.9 . . ?
C32 C33 H33A 109.9 . . ?
C32 C33 H33B 109.9 . . ?
H33A C33 H33B 108.3 . . ?
O4 C34 C32 110.76(15) . . ?
O4 C34 H34A 109.5 . . ?
O4 C34 H34B 109.5 . . ?
C32 C34 H34A 109.5 . . ?
C32 C34 H34B 109.5 . . ?
H34A C34 H34B 108.1 . . ?
F3 B2 N4 110.03(16) . . ?
F3 B2 N5 109.72(16) . . ?
F4 B2 F3 109.33(16) . . ?
F4 B2 N4 110.37(17) . . ?
F4 B2 N5 110.50(16) . . ?
N4 B2 N5 106.86(15) . . ?

loop_
_geom_bond_atom_site_label_1
_geom_bond_atom_site_label_2
_geom_bond_distance
_geom_bond_site_symmetry_2
_geom_bond_publ_flag
F1 B1 1.396(2) . ?
F2 B1 1.398(2) . ?
O1 H1 0.97(4) . ?
O1 C16 1.409(3) . ?
O2 H2 0.84(3) . ?
O2 C17 1.439(2) . ?
N1 C2 1.403(2) . ?
N1 C5 1.348(2) . ?
N1 B1 1.543(3) . ?
N2 C8 1.408(2) . ?
N2 C11 1.349(2) . ?
N2 B1 1.541(3) . ?
N3 H3 0.8600 . ?
N3 C14 1.467(2) . ?
N3 C15 1.477(2) . ?
C1 C2 1.401(3) . ?
C1 C8 1.401(3) . ?
C1 C14 1.510(2) . ?
C2 C3 1.431(3) . ?
C3 C4 1.382(3) . ?
C3 C6 1.499(3) . ?
C4 H4 0.9300 . ?
C4 C5 1.398(3) . ?
C5 C7 1.493(3) . ?
C6 H6A 0.9600 . ?
C6 H6B 0.9600 . ?
C6 H6C 0.9600 . ?
C7 H7A 0.9600 . ?
C7 H7B 0.9600 . ?
C7 H7C 0.9600 . ?
C8 C9 1.432(3) . ?
C9 C10 1.379(3) . ?
C9 C12 1.503(3) . ?
C10 H10 0.9300 . ?
C10 C11 1.398(3) . ?
C11 C13 1.491(3) . ?
C12 H12A 0.9600 . ?
C12 H12B 0.9600 . ?
C12 H12C 0.9600 . ?
C13 H13A 0.9600 . ?
C13 H13B 0.9600 . ?
C13 H13C 0.9600 . ?
C14 H14A 0.9700 . ?
C14 H14B 0.9700 . ?
C15 H15 0.9800 . ?
C15 C16 1.524(3) . ?
C15 C17 1.514(3) . ?
C16 H16A 0.9700 . ?
C16 H16B 0.9700 . ?
C17 H17A 0.9700 . ?
C17 H17B 0.9700 . ?
F3 B2 1.396(2) . ?
F4 B2 1.386(2) . ?
O3 H3A 0.88(3) . ?
O3 C33 1.424(2) . ?
O4 H4A 0.86(3) . ?
O4 C34 1.432(2) . ?
N4 C19 1.403(2) . ?
N4 C22 1.350(3) . ?
N4 B2 1.538(3) . ?
N5 C25 1.403(2) . ?
N5 C28 1.347(2) . ?
N5 B2 1.550(3) . ?
N6 H6 0.8600 . ?
N6 C31 1.464(2) . ?
N6 C32 1.461(2) . ?
C18 C19 1.406(3) . ?
C18 C25 1.396(3) . ?
C18 C31 1.507(3) . ?
C19 C20 1.428(3) . ?
C20 C21 1.379(3) . ?
C20 C23 1.492(3) . ?
C21 H21 0.9300 . ?
C21 C22 1.396(3) . ?
C22 C24 1.495(3) . ?
C23 H23A 0.9600 . ?
C23 H23B 0.9600 . ?
C23 H23C 0.9600 . ?
C24 H24A 0.9600 . ?
C24 H24B 0.9600 . ?
C24 H24C 0.9600 . ?
C25 C26 1.429(3) . ?
C26 C27 1.381(3) . ?
C26 C29 1.500(3) . ?
C27 H27 0.9300 . ?
C27 C28 1.396(3) . ?
C28 C30 1.493(3) . ?
C29 H29A 0.9600 . ?
C29 H29B 0.9600 . ?
C29 H29C 0.9600 . ?
C30 H30A 0.9600 . ?
C30 H30B 0.9600 . ?
C30 H30C 0.9600 . ?
C31 H31A 0.9700 . ?
C31 H31B 0.9700 . ?
C32 H32 0.9800 . ?
C32 C33 1.526(3) . ?
C32 C34 1.516(3) . ?
C33 H33A 0.9700 . ?
C33 H33B 0.9700 . ?
C34 H34A 0.9700 . ?
C34 H34B 0.9700 . ?

loop_
_geom_torsion_atom_site_label_1
_geom_torsion_atom_site_label_2
_geom_torsion_atom_site_label_3
_geom_torsion_atom_site_label_4
_geom_torsion
_geom_torsion_site_symmetry_1
_geom_torsion_site_symmetry_2
_geom_torsion_site_symmetry_3
_geom_torsion_site_symmetry_4
_geom_torsion_publ_flag
N1 C2 C3 C4 -0.02(19) . . . . ?
N1 C2 C3 C6 179.62(17) . . . . ?
N2 C8 C9 C10 0.3(2) . . . . ?
N2 C8 C9 C12 -179.57(18) . . . . ?
N3 C15 C16 O1 -47.4(2) . . . . ?
N3 C15 C17 O2 -57.58(19) . . . . ?
C1 C2 C3 C4 179.10(19) . . . . ?
C1 C2 C3 C6 -1.3(3) . . . . ?
C1 C8 C9 C10 -178.86(19) . . . . ?
C1 C8 C9 C12 1.3(3) . . . . ?
C2 N1 C5 C4 -0.8(2) . . . . ?
C2 N1 C5 C7 177.94(16) . . . . ?
C2 N1 B1 F1 -118.76(18) . . . . ?
C2 N1 B1 F2 121.31(17) . . . . ?
C2 N1 B1 N2 1.2(2) . . . . ?
C2 C1 C8 N2 1.8(3) . . . . ?
C2 C1 C8 C9 -179.16(18) . . . . ?
C2 C1 C14 N3 84.9(2) . . . . ?
C2 C3 C4 C5 -0.5(2) . . . . ?
C3 C4 C5 N1 0.8(2) . . . . ?
C3 C4 C5 C7 -177.85(18) . . . . ?
C5 N1 C2 C1 -178.73(16) . . . . ?
C5 N1 C2 C3 0.52(19) . . . . ?
C5 N1 B1 F1 59.6(2) . . . . ?
C5 N1 B1 F2 -60.3(2) . . . . ?
C5 N1 B1 N2 179.61(15) . . . . ?
C6 C3 C4 C5 179.86(16) . . . . ?
C8 N2 C11 C10 0.7(2) . . . . ?
C8 N2 C11 C13 -178.97(17) . . . . ?
C8 N2 B1 F1 118.81(18) . . . . ?
C8 N2 B1 F2 -120.80(18) . . . . ?
C8 N2 B1 N1 -1.0(2) . . . . ?
C8 C1 C2 N1 -1.5(3) . . . . ?
C8 C1 C2 C3 179.46(18) . . . . ?
C8 C1 C14 N3 -97.22(19) . . . . ?
C8 C9 C10 C11 0.1(2) . . . . ?
C9 C10 C11 N2 -0.5(2) . . . . ?
C9 C10 C11 C13 179.14(19) . . . . ?
C11 N2 C8 C1 178.67(16) . . . . ?
C11 N2 C8 C9 -0.62(19) . . . . ?
C11 N2 B1 F1 -60.1(2) . . . . ?
C11 N2 B1 F2 60.3(2) . . . . ?
C11 N2 B1 N1 -179.90(16) . . . . ?
C12 C9 C10 C11 -179.99(17) . . . . ?
C14 N3 C15 C16 158.42(16) . . . . ?
C14 N3 C15 C17 -76.29(19) . . . . ?
C14 C1 C2 N1 176.32(15) . . . . ?
C14 C1 C2 C3 -2.7(3) . . . . ?
C14 C1 C8 N2 -176.05(15) . . . . ?
C14 C1 C8 C9 3.0(3) . . . . ?
C15 N3 C14 C1 -174.71(15) . . . . ?
C16 C15 C17 O2 66.57(19) . . . . ?
C17 C15 C16 O1 -173.90(16) . . . . ?
B1 N1 C2 C1 -0.1(3) . . . . ?
B1 N1 C2 C3 179.12(15) . . . . ?
B1 N1 C5 C4 -179.41(16) . . . . ?
B1 N1 C5 C7 -0.7(3) . . . . ?
B1 N2 C8 C1 -0.4(3) . . . . ?
B1 N2 C8 C9 -179.70(16) . . . . ?
B1 N2 C11 C10 179.79(16) . . . . ?
B1 N2 C11 C13 0.1(3) . . . . ?
N4 C19 C20 C21 -0.1(2) . . . . ?
N4 C19 C20 C23 -179.38(18) . . . . ?
N5 C25 C26 C27 0.3(2) . . . . ?
N5 C25 C26 C29 -178.78(18) . . . . ?
N6 C32 C33 O3 -164.03(15) . . . . ?
N6 C32 C34 O4 60.15(19) . . . . ?
C18 C19 C20 C21 178.0(2) . . . . ?
C18 C19 C20 C23 -1.3(3) . . . . ?
C18 C25 C26 C27 -178.13(19) . . . . ?
C18 C25 C26 C29 2.8(3) . . . . ?
C19 N4 C22 C21 -1.1(2) . . . . ?
C19 N4 C22 C24 177.94(19) . . . . ?
C19 N4 B2 F3 -115.55(19) . . . . ?
C19 N4 B2 F4 123.70(18) . . . . ?
C19 N4 B2 N5 3.5(2) . . . . ?
C19 C18 C25 N5 3.8(3) . . . . ?
C19 C18 C25 C26 -177.94(18) . . . . ?
C19 C18 C31 N6 84.5(2) . . . . ?
C19 C20 C21 C22 -0.6(2) . . . . ?
C20 C21 C22 N4 1.1(2) . . . . ?
C20 C21 C22 C24 -177.9(2) . . . . ?
C22 N4 C19 C18 -177.59(17) . . . . ?
C22 N4 C19 C20 0.8(2) . . . . ?
C22 N4 B2 F3 61.5(2) . . . . ?
C22 N4 B2 F4 -59.2(2) . . . . ?
C22 N4 B2 N5 -179.41(17) . . . . ?
C23 C20 C21 C22 178.75(19) . . . . ?
C25 N5 C28 C27 1.1(2) . . . . ?
C25 N5 C28 C30 -177.64(17) . . . . ?
C25 N5 B2 F3 115.57(19) . . . . ?
C25 N5 B2 F4 -123.81(18) . . . . ?
C25 N5 B2 N4 -3.7(2) . . . . ?
C25 C18 C19 N4 -3.9(3) . . . . ?
C25 C18 C19 C20 178.18(19) . . . . ?
C25 C18 C31 N6 -97.96(19) . . . . ?
C25 C26 C27 C28 0.4(2) . . . . ?
C26 C27 C28 N5 -0.9(2) . . . . ?
C26 C27 C28 C30 177.77(18) . . . . ?
C28 N5 C25 C18 177.78(16) . . . . ?
C28 N5 C25 C26 -0.90(19) . . . . ?
C28 N5 B2 F3 -61.3(2) . . . . ?
C28 N5 B2 F4 59.3(2) . . . . ?
C28 N5 B2 N4 179.42(16) . . . . ?
C29 C26 C27 C28 179.53(17) . . . . ?
C31 N6 C32 C33 74.64(19) . . . . ?
C31 N6 C32 C34 -163.70(15) . . . . ?
C31 C18 C19 N4 173.60(15) . . . . ?
C31 C18 C19 C20 -4.3(3) . . . . ?
C31 C18 C25 N5 -173.78(15) . . . . ?
C31 C18 C25 C26 4.5(3) . . . . ?
C32 N6 C31 C18 165.58(15) . . . . ?
C33 C32 C34 O4 -178.53(15) . . . . ?
C34 C32 C33 O3 75.91(19) . . . . ?
B2 N4 C19 C18 -0.1(3) . . . . ?
B2 N4 C19 C20 178.27(17) . . . . ?
B2 N4 C22 C21 -178.62(18) . . . . ?
B2 N4 C22 C24 0.4(3) . . . . ?
B2 N5 C25 C18 0.4(3) . . . . ?
B2 N5 C25 C26 -178.24(16) . . . . ?
B2 N5 C28 C27 178.46(16) . . . . ?
B2 N5 C28 C30 -0.3(3) . . . . ?
